data_2240080
loop_
_publ_author_name
'Prathebha, K.'
'Reuben Jonathan, D.'
'Sathya, S.'
'Vasanthi, R.'
'Usha, G.'

_publ_section_title
;
 Crystal structure of
 4-methyl-<i>N</i>-{[1-(4-methylbenzoyl)piperidin-4-yl]methyl}benzamide
;
_journal_issue 11
_journal_name_full 'Acta Crystallographica Section E'
_journal_page_first o1157
_journal_paper_doi 10.1107/S1600536814021965
_journal_volume 70
_journal_year 2014
_chemical_formula_iupac 'C22 H26 N2 O2'
_chemical_formula_moiety 'C22 H26 N2 O2'
_chemical_formula_sum 'C22 H26 N2 O2'
_chemical_formula_weight 350.45
_chemical_name_systematic
;
4-Methyl-<i>N</i>-{[1-(4-methylbenzoyl)piperidin-4-yl]methyl}benzamide
;
_space_group_IT_number 61
_symmetry_cell_setting orthorhombic
_symmetry_space_group_name_Hall '-P 2ac 2ab'
_symmetry_space_group_name_H-M 'P b c a'
_atom_sites_solution_hydrogens geom
_atom_sites_solution_primary direct
_atom_sites_solution_secondary difmap
_audit_creation_method SHELXL97
_cell_angle_alpha 90.00
_cell_angle_beta 90.00
_cell_angle_gamma 90.00
_cell_formula_units_Z 8
_cell_length_a 15.3749(6)
_cell_length_b 13.1575(5)
_cell_length_c 19.2929(9)
_cell_measurement_reflns_used 4831
_cell_measurement_temperature 293(2)
_cell_measurement_theta_max 28.26
_cell_measurement_theta_min 2.29
_cell_volume 3902.9(3)
_computing_cell_refinement
;
APEX2 and SAINT (Bruker, 2004)
;
_computing_data_collection
;
APEX2 (Bruker, 2004)
;
_computing_data_reduction
;
SAINT and XPREP (Bruker, 2004)
;
_computing_molecular_graphics
;
ORTEP-3 for Windows (Farrugia, 2012)
;
_computing_publication_material
;
SHELXL97 (Sheldrick, 2008)
;
_computing_structure_refinement
;
SHELXL97 (Sheldrick, 2008)
;
_computing_structure_solution
;
SHELXS97 (Sheldrick, 2008)
;
_diffrn_ambient_temperature 293(2)
_diffrn_measured_fraction_theta_full 0.966
_diffrn_measured_fraction_theta_max 0.966
_diffrn_measurement_device_type 'Bruker Kappa APEXII CCD'
_diffrn_measurement_method '\w and \f scan'
_diffrn_radiation_monochromator graphite
_diffrn_radiation_source 'fine-focus sealed tube'
_diffrn_radiation_type MoK\a
_diffrn_radiation_wavelength 0.71073
_diffrn_reflns_av_R_equivalents 0.0511
_diffrn_reflns_av_sigmaI/netI 0.0798
_diffrn_reflns_limit_h_max 20
_diffrn_reflns_limit_h_min -17
_diffrn_reflns_limit_k_max 12
_diffrn_reflns_limit_k_min -17
_diffrn_reflns_limit_l_max 25
_diffrn_reflns_limit_l_min -12
_diffrn_reflns_number 26551
_diffrn_reflns_theta_full 28.26
_diffrn_reflns_theta_max 28.26
_diffrn_reflns_theta_min 2.29
_diffrn_standards_number 0
_exptl_absorpt_coefficient_mu 0.077
_exptl_absorpt_correction_T_max 0.998
_exptl_absorpt_correction_T_min 0.975
_exptl_absorpt_correction_type multi-scan
_exptl_absorpt_process_details
;
(SADABS; Bruker, 2004)
;
_exptl_crystal_colour colourless
_exptl_crystal_density_diffrn 1.193
_exptl_crystal_density_method 'not measured'
_exptl_crystal_description block
_exptl_crystal_F_000 1504
_exptl_crystal_size_max 0.20
_exptl_crystal_size_mid 0.15
_exptl_crystal_size_min 0.10
_refine_diff_density_max 0.182
_refine_diff_density_min -0.218
_refine_ls_extinction_method none
_refine_ls_goodness_of_fit_ref 0.925
_refine_ls_hydrogen_treatment constr
_refine_ls_matrix_type full
_refine_ls_number_parameters 235
_refine_ls_number_reflns 4831
_refine_ls_number_restraints 0
_refine_ls_restrained_S_all 0.925
_refine_ls_R_factor_all 0.1836
_refine_ls_R_factor_gt 0.0595
_refine_ls_shift/su_max 0.000
_refine_ls_shift/su_mean 0.000
_refine_ls_structure_factor_coef Fsqd
_refine_ls_weighting_details 'calc w=1/[\s^2^(Fo^2^)+(0.0588P)^2^+1.5890P] where P=(Fo^2^+2Fc^2^)/3'
_refine_ls_weighting_scheme calc
_refine_ls_wR_factor_gt 0.1234
_refine_ls_wR_factor_ref 0.1716
_reflns_number_gt 1847
_reflns_number_total 4831
_reflns_threshold_expression I>2\s(I)
_cod_data_source_file zs2314sup1.cif
_cod_data_source_block I
_cod_database_code 2240080
_cod_database_fobs_code 2240080

loop_
_symmetry_equiv_pos_as_xyz
'x, y, z'
'-x+1/2, -y, z+1/2'
'-x, y+1/2, -z+1/2'
'x+1/2, -y+1/2, -z'
'-x, -y, -z'
'x-1/2, y, -z-1/2'
'x, -y-1/2, z-1/2'
'-x-1/2, y-1/2, z'

loop_
_atom_site_type_symbol
_atom_site_label
_atom_site_fract_x
_atom_site_fract_y
_atom_site_fract_z
_atom_site_U_iso_or_equiv
_atom_site_adp_type
_atom_site_calc_flag
_atom_site_refinement_flags
_atom_site_occupancy
_atom_site_symmetry_multiplicity
C C22 0.6965(2) -0.4676(2) 0.47887(18) 0.0948(10) Uani d . 1 1
H H22A 0.7516 -0.4377 0.4902 0.114 Uiso calc R 1 1
H H22B 0.7033 -0.5122 0.4399 0.114 Uiso calc R 1 1
H H22C 0.6753 -0.5055 0.5179 0.114 Uiso calc R 1 1
N N1 0.24058(14) 0.06231(14) 0.21465(13) 0.0678(7) Uani d . 1 1
C C1 -0.00836(15) 0.31788(17) 0.17840(14) 0.0539(7) Uani d . 1 1
C C2 0.03275(17) 0.28524(18) 0.11916(15) 0.0634(7) Uani d . 1 1
H H2 0.0216 0.3183 0.0775 0.076 Uiso calc R 1 1
C C3 0.08988(16) 0.20487(19) 0.12001(15) 0.0631(7) Uani d . 1 1
H H3 0.1158 0.1835 0.0790 0.076 Uiso calc R 1 1
C C4 0.10897(14) 0.15576(17) 0.18134(14) 0.0504(6) Uani d . 1 1
C C5 0.06856(16) 0.18834(19) 0.24129(14) 0.0566(7) Uani d . 1 1
H H5 0.0809 0.1563 0.2831 0.068 Uiso calc R 1 1
C C6 0.01028(15) 0.26771(18) 0.23982(14) 0.0571(7) Uani d . 1 1
H H6 -0.0170 0.2880 0.2806 0.069 Uiso calc R 1 1
C C7 -0.07222(18) 0.4045(2) 0.17671(17) 0.0831(9) Uani d . 1 1
H H7A -0.0943 0.4163 0.2225 0.100 Uiso calc R 1 1
H H7B -0.1195 0.3878 0.1462 0.100 Uiso calc R 1 1
H H7C -0.0436 0.4647 0.1603 0.100 Uiso calc R 1 1
C C8 0.16482(16) 0.0623(2) 0.18032(15) 0.0582(7) Uani d . 1 1
C C9 0.29448(18) -0.0291(2) 0.21712(17) 0.0756(9) Uani d . 1 1
H H9A 0.3451 -0.0199 0.1878 0.091 Uiso calc R 1 1
H H9B 0.2616 -0.0865 0.1995 0.091 Uiso calc R 1 1
C C10 0.32335(16) -0.05074(18) 0.29030(15) 0.0653(8) Uani d . 1 1
H H10A 0.3618 -0.1092 0.2904 0.078 Uiso calc R 1 1
H H10B 0.2730 -0.0672 0.3184 0.078 Uiso calc R 1 1
C C11 0.37020(15) 0.03968(18) 0.32161(15) 0.0595(7) Uani d . 1 1
H H11 0.4215 0.0535 0.2930 0.071 Uiso calc R 1 1
C C12 0.31090(17) 0.13214(18) 0.31724(16) 0.0704(8) Uani d . 1 1
H H12A 0.2602 0.1211 0.3463 0.084 Uiso calc R 1 1
H H12B 0.3415 0.1912 0.3348 0.084 Uiso calc R 1 1
C C13 0.28185(17) 0.15248(19) 0.24409(17) 0.0758(9) Uani d . 1 1
H H13A 0.2410 0.2087 0.2437 0.091 Uiso calc R 1 1
H H13B 0.3316 0.1714 0.2160 0.091 Uiso calc R 1 1
C C14 0.40150(18) 0.0214(2) 0.39565(15) 0.0701(8) Uani d . 1 1
H H14A 0.4287 0.0831 0.4126 0.084 Uiso calc R 1 1
H H14B 0.3514 0.0076 0.4247 0.084 Uiso calc R 1 1
C C15 0.43907(18) -0.1546(2) 0.42462(14) 0.0650(7) Uani d . 1 1
C C16 0.50989(17) -0.2317(2) 0.43383(13) 0.0596(7) Uani d . 1 1
C C17 0.48785(18) -0.3334(2) 0.42988(14) 0.0682(8) Uani d . 1 1
H H17 0.4311 -0.3516 0.4186 0.082 Uiso calc R 1 1
C C18 0.5486(2) -0.4082(2) 0.44237(15) 0.0724(8) Uani d . 1 1
H H18 0.5324 -0.4760 0.4381 0.087 Uiso calc R 1 1
C C19 0.63257(19) -0.3850(2) 0.46102(14) 0.0695(8) Uani d . 1 1
C C20 0.65476(19) -0.2835(2) 0.46459(16) 0.0776(9) Uani d . 1 1
H H20 0.7112 -0.2656 0.4770 0.093 Uiso calc R 1 1
C C21 0.59503(18) -0.2076(2) 0.45019(14) 0.0688(8) Uani d . 1 1
H H21 0.6123 -0.1399 0.4515 0.083 Uiso calc R 1 1
N N2 0.46281(13) -0.06195(16) 0.40288(12) 0.0649(6) Uani d . 1 1
H H2A 0.5165 -0.0514 0.3928 0.078 Uiso calc R 1 1
O O1 0.13858(11) -0.01377(14) 0.14932(11) 0.0784(6) Uani d . 1 1
O O2 0.36348(13) -0.17709(15) 0.43739(12) 0.0903(7) Uani d . 1 1

loop_
_atom_site_aniso_label
_atom_site_aniso_U_11
_atom_site_aniso_U_22
_atom_site_aniso_U_33
_atom_site_aniso_U_12
_atom_site_aniso_U_13
_atom_site_aniso_U_23
C22 0.094(2) 0.103(2) 0.088(3) 0.014(2) -0.0037(19) 0.0161(19)
N1 0.0524(13) 0.0512(13) 0.0998(19) 0.0038(11) -0.0208(13) -0.0054(12)
C1 0.0500(15) 0.0491(14) 0.0626(19) 0.0003(12) -0.0012(13) -0.0051(13)
C2 0.0760(19) 0.0608(16) 0.0534(18) 0.0120(15) -0.0029(14) 0.0044(13)
C3 0.0696(18) 0.0681(17) 0.0518(18) 0.0097(15) 0.0032(13) -0.0024(14)
C4 0.0442(14) 0.0494(14) 0.0575(17) -0.0011(11) -0.0046(12) -0.0013(13)
C5 0.0592(17) 0.0620(16) 0.0486(17) -0.0039(14) -0.0040(13) 0.0010(13)
C6 0.0566(16) 0.0605(16) 0.0543(18) -0.0043(14) 0.0087(13) -0.0079(13)
C7 0.079(2) 0.0688(18) 0.102(3) 0.0132(16) 0.0057(17) -0.0044(17)
C8 0.0517(16) 0.0571(17) 0.0659(19) -0.0026(13) -0.0026(14) -0.0014(14)
C9 0.0630(18) 0.0685(18) 0.095(3) 0.0176(15) -0.0140(16) -0.0107(17)
C10 0.0535(16) 0.0542(16) 0.088(2) 0.0099(13) -0.0041(15) -0.0025(15)
C11 0.0425(14) 0.0619(16) 0.074(2) -0.0021(13) 0.0008(13) 0.0039(14)
C12 0.0559(16) 0.0542(16) 0.101(3) -0.0060(13) -0.0106(16) -0.0082(15)
C13 0.0550(17) 0.0574(17) 0.115(3) -0.0053(14) -0.0228(16) 0.0050(17)
C14 0.0614(17) 0.0717(18) 0.077(2) -0.0026(15) 0.0065(15) -0.0039(15)
C15 0.0598(19) 0.080(2) 0.0554(18) -0.0082(16) 0.0033(14) 0.0081(15)
C16 0.0611(18) 0.0724(19) 0.0451(16) -0.0070(15) -0.0011(12) 0.0101(13)
C17 0.0668(18) 0.082(2) 0.0558(19) -0.0141(17) -0.0077(14) 0.0083(15)
C18 0.084(2) 0.0709(19) 0.062(2) -0.0063(18) -0.0051(15) 0.0078(15)
C19 0.070(2) 0.083(2) 0.0557(19) 0.0009(17) 0.0004(14) 0.0113(15)
C20 0.0625(19) 0.091(2) 0.079(2) -0.0083(18) -0.0071(15) 0.0125(18)
C21 0.0663(19) 0.0714(18) 0.069(2) -0.0080(16) -0.0049(15) 0.0095(15)
N2 0.0518(13) 0.0738(15) 0.0691(17) -0.0011(12) 0.0025(11) 0.0105(12)
O1 0.0663(12) 0.0677(12) 0.1013(17) 0.0074(10) -0.0196(11) -0.0242(11)
O2 0.0584(13) 0.1027(15) 0.1098(18) -0.0099(11) 0.0146(11) 0.0269(13)

loop_
_atom_type_symbol
_atom_type_description
_atom_type_scat_dispersion_real
_atom_type_scat_dispersion_imag
_atom_type_scat_source
C C 0.0033 0.0016 'International Tables Vol C Tables 4.2.6.8 and 6.1.1.4'
H H 0.0000 0.0000 'International Tables Vol C Tables 4.2.6.8 and 6.1.1.4'
N N 0.0061 0.0033 'International Tables Vol C Tables 4.2.6.8 and 6.1.1.4'
O O 0.0106 0.0060 'International Tables Vol C Tables 4.2.6.8 and 6.1.1.4'

loop_
_geom_angle_atom_site_label_1
_geom_angle_atom_site_label_2
_geom_angle_atom_site_label_3
_geom_angle
C19 C22 H22A 109.5
C19 C22 H22B 109.5
H22A C22 H22B 109.5
C19 C22 H22C 109.5
H22A C22 H22C 109.5
H22B C22 H22C 109.5
C8 N1 C13 124.8(2)
C8 N1 C9 120.6(2)
C13 N1 C9 114.2(2)
C2 C1 C6 117.8(2)
C2 C1 C7 121.2(2)
C6 C1 C7 120.9(2)
C1 C2 C3 121.6(2)
C1 C2 H2 119.2
C3 C2 H2 119.2
C2 C3 C4 120.4(2)
C2 C3 H3 119.8
C4 C3 H3 119.8
C3 C4 C5 118.5(2)
C3 C4 C8 119.6(2)
C5 C4 C8 121.5(2)
C6 C5 C4 120.7(2)
C6 C5 H5 119.6
C4 C5 H5 119.6
C5 C6 C1 120.9(2)
C5 C6 H6 119.6
C1 C6 H6 119.6
C1 C7 H7A 109.5
C1 C7 H7B 109.5
H7A C7 H7B 109.5
C1 C7 H7C 109.5
H7A C7 H7C 109.5
H7B C7 H7C 109.5
O1 C8 N1 121.6(2)
O1 C8 C4 119.0(2)
N1 C8 C4 119.4(2)
N1 C9 C10 110.7(2)
N1 C9 H9A 109.5
C10 C9 H9A 109.5
N1 C9 H9B 109.5
C10 C9 H9B 109.5
H9A C9 H9B 108.1
C9 C10 C11 111.4(2)
C9 C10 H10A 109.4
C11 C10 H10A 109.4
C9 C10 H10B 109.4
C11 C10 H10B 109.4
H10A C10 H10B 108.0
C10 C11 C12 108.7(2)
C10 C11 C14 113.5(2)
C12 C11 C14 111.5(2)
C10 C11 H11 107.6
C12 C11 H11 107.6
C14 C11 H11 107.6
C13 C12 C11 111.8(2)
C13 C12 H12A 109.2
C11 C12 H12A 109.2
C13 C12 H12B 109.2
C11 C12 H12B 109.2
H12A C12 H12B 107.9
N1 C13 C12 110.4(2)
N1 C13 H13A 109.6
C12 C13 H13A 109.6
N1 C13 H13B 109.6
C12 C13 H13B 109.6
H13A C13 H13B 108.1
N2 C14 C11 114.4(2)
N2 C14 H14A 108.7
C11 C14 H14A 108.7
N2 C14 H14B 108.7
C11 C14 H14B 108.7
H14A C14 H14B 107.6
O2 C15 N2 122.8(3)
O2 C15 C16 120.2(3)
N2 C15 C16 117.1(2)
C17 C16 C21 117.8(3)
C17 C16 C15 118.1(2)
C21 C16 C15 124.0(3)
C16 C17 C18 121.0(3)
C16 C17 H17 119.5
C18 C17 H17 119.5
C19 C18 C17 121.6(3)
C19 C18 H18 119.2
C17 C18 H18 119.2
C18 C19 C20 117.4(3)
C18 C19 C22 120.9(3)
C20 C19 C22 121.7(3)
C19 C20 C21 121.6(3)
C19 C20 H20 119.2
C21 C20 H20 119.2
C16 C21 C20 120.5(3)
C16 C21 H21 119.7
C20 C21 H21 119.7
C15 N2 C14 122.7(2)
C15 N2 H2A 118.7
C14 N2 H2A 118.7

loop_
_geom_bond_atom_site_label_1
_geom_bond_atom_site_label_2
_geom_bond_distance
C22 C19 1.505(4)
C22 H22A 0.9600
C22 H22B 0.9600
C22 H22C 0.9600
N1 C8 1.340(3)
N1 C13 1.460(3)
N1 C9 1.461(3)
C1 C2 1.375(3)
C1 C6 1.386(3)
C1 C7 1.505(3)
C2 C3 1.375(3)
C2 H2 0.9300
C3 C4 1.380(3)
C3 H3 0.9300
C4 C5 1.381(3)
C4 C8 1.500(3)
C5 C6 1.376(3)
C5 H5 0.9300
C6 H6 0.9300
C7 H7A 0.9600
C7 H7B 0.9600
C7 H7C 0.9600
C8 O1 1.233(3)
C9 C10 1.507(4)
C9 H9A 0.9700
C9 H9B 0.9700
C10 C11 1.516(3)
C10 H10A 0.9700
C10 H10B 0.9700
C11 C12 1.523(3)
C11 C14 1.526(4)
C11 H11 0.9800
C12 C13 1.504(4)
C12 H12A 0.9700
C12 H12B 0.9700
C13 H13A 0.9700
C13 H13B 0.9700
C14 N2 1.452(3)
C14 H14A 0.9700
C14 H14B 0.9700
C15 O2 1.224(3)
C15 N2 1.340(3)
C15 C16 1.499(4)
C16 C17 1.382(3)
C16 C21 1.383(3)
C17 C18 1.379(4)
C17 H17 0.9300
C18 C19 1.374(4)
C18 H18 0.9300
C19 C20 1.381(4)
C20 C21 1.384(4)
C20 H20 0.9300
C21 H21 0.9300
N2 H2A 0.8600

loop_
_geom_hbond_atom_site_label_D
_geom_hbond_atom_site_label_H
_geom_hbond_atom_site_label_A
_geom_hbond_site_symmetry_A
_geom_hbond_distance_DH
_geom_hbond_distance_HA
_geom_hbond_distance_DA
_geom_hbond_angle_DHA
_geom_hbond_publ_flag
N2 H2A O1 6_656 0.86 2.10 2.953(3) 169 yes
C21 H21 O1 6_656 0.93 2.59 3.262(3) 130 yes
C9 H9B O1 . 0.97 2.33 2.738(3) 104 no
C14 H14B O2 . 0.97 2.45 2.794(3) 100 no

loop_
_geom_torsion_atom_site_label_1
_geom_torsion_atom_site_label_2
_geom_torsion_atom_site_label_3
_geom_torsion_atom_site_label_4
_geom_torsion
C6 C1 C2 C3 0.7(4)
C7 C1 C2 C3 -178.7(2)
C1 C2 C3 C4 -1.4(4)
C2 C3 C4 C5 0.8(4)
C2 C3 C4 C8 174.3(2)
C3 C4 C5 C6 0.3(3)
C8 C4 C5 C6 -173.0(2)
C4 C5 C6 C1 -1.0(3)
C2 C1 C6 C5 0.5(3)
C7 C1 C6 C5 179.9(2)
C13 N1 C8 O1 170.9(3)
C9 N1 C8 O1 -0.8(4)
C13 N1 C8 C4 -11.1(4)
C9 N1 C8 C4 177.3(2)
C3 C4 C8 O1 -63.0(3)
C5 C4 C8 O1 110.2(3)
C3 C4 C8 N1 118.9(3)
C5 C4 C8 N1 -67.9(3)
C8 N1 C9 C10 -132.0(3)
C13 N1 C9 C10 55.5(3)
N1 C9 C10 C11 -55.6(3)
C9 C10 C11 C12 55.8(3)
C9 C10 C11 C14 -179.5(2)
C10 C11 C12 C13 -55.8(3)
C14 C11 C12 C13 178.4(2)
C8 N1 C13 C12 132.7(3)
C9 N1 C13 C12 -55.1(3)
C11 C12 C13 N1 55.1(3)
C10 C11 C14 N2 60.6(3)
C12 C11 C14 N2 -176.3(2)
O2 C15 C16 C17 25.0(4)
N2 C15 C16 C17 -155.7(2)
O2 C15 C16 C21 -151.0(3)
N2 C15 C16 C21 28.4(4)
C21 C16 C17 C18 0.5(4)
C15 C16 C17 C18 -175.7(2)
C16 C17 C18 C19 1.8(4)
C17 C18 C19 C20 -2.1(4)
C17 C18 C19 C22 176.1(3)
C18 C19 C20 C21 0.2(4)
C22 C19 C20 C21 -178.0(3)
C17 C16 C21 C20 -2.4(4)
C15 C16 C21 C20 173.6(3)
C19 C20 C21 C16 2.1(4)
O2 C15 N2 C14 2.9(4)
C16 C15 N2 C14 -176.4(2)
C11 C14 N2 C15 -99.6(3)
